data_4101986
loop_
_publ_author_name
'Cristina Femoni'
'Maria Carmela Iapalucci'
'Giuliano Longoni'
'Joanna Wolowska'
'Stefano Zacchini'
'Piero Zanello'
'Serena Fedi'
'Mauro Ricc\`o'
'Daniele Pontiroli'
'Marcello Mazzani'

_publ_section_title
;
 Magnetic Behavior of Odd- and Even-Electron Metal Carbonyl Clusters: The
 Case Study of [Co8Pt4C2(CO)24]n- (n = 1, 2) Carbide Cluster
;
_journal_name_full 'Journal of the American Chemical Society'
_journal_page_first 2919
_journal_page_last 2927
_journal_paper_doi 10.1021/ja907608c
_journal_volume 132
_journal_year 2010
_chemical_formula_sum 'C36 H16 Co8 N O24 Pt4'
_chemical_formula_weight 2098.30
_chemical_name_systematic
; 
 ? 
;
_space_group_IT_number 12
_symmetry_cell_setting monoclinic
_symmetry_space_group_name_Hall '-C 2y'
_symmetry_space_group_name_H-M 'C 1 2/m 1'
_atom_sites_solution_hydrogens geom
_atom_sites_solution_primary direct
_atom_sites_solution_secondary difmap
_audit_creation_method SHELXL-97
_cell_angle_alpha 90.00
_cell_angle_beta 104.8140(10)
_cell_angle_gamma 90.00
_cell_formula_units_Z 2
_cell_length_a 19.0519(13)
_cell_length_b 11.7160(8)
_cell_length_c 11.4645(8)
_cell_measurement_reflns_used 7021
_cell_measurement_temperature 293(2)
_cell_measurement_theta_max 27.873
_cell_measurement_theta_min 2.2115
_cell_volume 2474.0(3)
_computing_structure_refinement 'SHELXL-97 (Sheldrick, 1997)'
_computing_structure_solution 'SHELXS-97 (Sheldrick, 1990)'
_diffrn_ambient_temperature 293(2)
_diffrn_measured_fraction_theta_full 0.987
_diffrn_measured_fraction_theta_max 0.987
_diffrn_measurement_device_type 'CCD area detector'
_diffrn_measurement_method 'phi and omega scans'
_diffrn_radiation_monochromator graphite
_diffrn_radiation_source 'fine-focus sealed tube'
_diffrn_radiation_type MoK\a
_diffrn_radiation_wavelength 0.71073
_diffrn_reflns_av_R_equivalents 0.0259
_diffrn_reflns_av_sigmaI/netI 0.0209
_diffrn_reflns_limit_h_max 24
_diffrn_reflns_limit_h_min -25
_diffrn_reflns_limit_k_max 15
_diffrn_reflns_limit_k_min -15
_diffrn_reflns_limit_l_max 15
_diffrn_reflns_limit_l_min -15
_diffrn_reflns_number 14331
_diffrn_reflns_theta_full 27.99
_diffrn_reflns_theta_max 27.99
_diffrn_reflns_theta_min 1.84
_exptl_absorpt_coefficient_mu 13.946
_exptl_absorpt_correction_T_max 0.2854
_exptl_absorpt_correction_T_min 0.1494
_exptl_absorpt_correction_type empirical
_exptl_crystal_colour black
_exptl_crystal_density_diffrn 2.817
_exptl_crystal_density_method 'not measured'
_exptl_crystal_description prism
_exptl_crystal_F_000 1918
_exptl_crystal_size_max 0.22
_exptl_crystal_size_mid 0.15
_exptl_crystal_size_min 0.12
_refine_diff_density_max 1.144
_refine_diff_density_min -0.830
_refine_diff_density_rms 0.125
_refine_ls_extinction_method none
_refine_ls_goodness_of_fit_ref 1.056
_refine_ls_hydrogen_treatment constr
_refine_ls_matrix_type full
_refine_ls_number_parameters 225
_refine_ls_number_reflns 3094
_refine_ls_number_restraints 91
_refine_ls_restrained_S_all 1.098
_refine_ls_R_factor_all 0.0289
_refine_ls_R_factor_gt 0.0228
_refine_ls_shift/su_max 0.001
_refine_ls_shift/su_mean 0.000
_refine_ls_structure_factor_coef Fsqd
_refine_ls_weighting_details 'calc w=1/[\s^2^(Fo^2^)+(0.0214P)^2^+8.9230P] where P=(Fo^2^+2Fc^2^)/3'
_refine_ls_weighting_scheme calc
_refine_ls_wR_factor_gt 0.0506
_refine_ls_wR_factor_ref 0.0528
_reflns_number_gt 2706
_reflns_number_total 3094
_reflns_threshold_expression >2sigma(I)
_cod_data_source_file ja907608c_si_002.cif
_cod_data_source_block c2m
_cod_database_code 4101986

loop_
_symmetry_equiv_pos_as_xyz
'x, y, z'
'-x, y, -z'
'x+1/2, y+1/2, z'
'-x+1/2, y+1/2, -z'
'-x, -y, -z'
'x, -y, z'
'-x+1/2, -y+1/2, -z'
'x+1/2, -y+1/2, z'

loop_
_atom_site_label
_atom_site_type_symbol
_atom_site_fract_x
_atom_site_fract_y
_atom_site_fract_z
_atom_site_U_iso_or_equiv
_atom_site_adp_type
_atom_site_occupancy
_atom_site_symmetry_multiplicity
_atom_site_calc_flag
_atom_site_refinement_flags
_atom_site_disorder_assembly
_atom_site_disorder_group
Pt1 Pt 0.073993(9) 0.134368(15) 0.534935(16) 0.03861(7) Uani 0.9417(6) 1 d P . .
Co1 Co 0.073993(9) 0.134368(15) 0.534935(16) 0.03861(7) Uani 0.06 1 d P . .
Pt2 Pt 0.02661(4) 0.0000 0.69679(6) 0.0442(3) Uani 0.1173(10) 2 d SP . .
Co2 Co 0.02661(4) 0.0000 0.69679(6) 0.0442(3) Uani 0.88 2 d SP . .
Co3 Co 0.09243(3) 0.10985(5) 0.30625(6) 0.04211(15) Uani 1 1 d . . .
Co4 Co 0.17787(4) 0.0000 0.49023(9) 0.0465(2) Uani 1 2 d S . .
C1 C 0.0701(3) 0.0000 0.4219(5) 0.0322(12) Uani 1 2 d S . .
C2 C 0.0003(3) 0.1218(5) 0.1963(5) 0.0534(12) Uani 1 1 d . . .
C3 C 0.1467(3) 0.1245(4) 0.2014(5) 0.0549(13) Uani 1 1 d . . .
C4 C 0.0965(3) 0.2562(5) 0.3543(5) 0.0593(13) Uani 1 1 d . . .
C5 C 0.2492(4) 0.0000 0.4163(8) 0.076(3) Uani 1 2 d S . .
C6 C 0.2062(3) 0.1147(6) 0.5955(7) 0.0786(19) Uani 1 1 d . . .
C7 C 0.0798(3) 0.2643(5) 0.6322(6) 0.0648(15) Uani 1 1 d . . .
C8 C 0.1160(4) 0.0000 0.7856(7) 0.064(2) Uani 1 2 d S . .
O2 O -0.0310(3) 0.1705(5) 0.1113(4) 0.0870(14) Uani 1 1 d . . .
O3 O 0.1807(3) 0.1367(4) 0.1348(4) 0.0853(14) Uani 1 1 d . . .
O4 O 0.1000(3) 0.3533(4) 0.3628(5) 0.0840(14) Uani 1 1 d . . .
O5 O 0.2956(4) 0.0000 0.3706(7) 0.106(2) Uani 1 2 d SU . .
O6 O 0.2438(3) 0.1761(6) 0.6626(6) 0.115(2) Uani 1 1 d U . .
O7 O 0.0816(3) 0.3444(5) 0.6881(5) 0.1091(19) Uani 1 1 d U . .
O8 O 0.1743(4) 0.0000 0.8442(7) 0.106(2) Uani 1 2 d SU . .
N1 N 0.0919(4) 0.4893(11) 0.9987(8) 0.059(3) Uani 0.25 1 d PGU A -1
C11 C 0.1031(5) 0.6047(12) 1.0525(14) 0.065(5) Uani 0.25 1 d PGU A -1
H11A H 0.1044 0.6595 0.9908 0.097 Uiso 0.25 1 calc PR A -1
H11B H 0.1483 0.6067 1.1135 0.097 Uiso 0.25 1 calc PR A -1
H11C H 0.0640 0.6228 1.0880 0.097 Uiso 0.25 1 calc PR A -1
C12 C 0.1532(4) 0.4603(14) 0.9483(11) 0.065(5) Uani 0.25 1 d PGU A -1
H12A H 0.1528 0.5093 0.8810 0.098 Uiso 0.25 1 calc PR A -1
H12B H 0.1490 0.3822 0.9218 0.098 Uiso 0.25 1 calc PR A -1
H12C H 0.1980 0.4703 1.0090 0.098 Uiso 0.25 1 calc PR A -1
C13 C 0.0912(4) 0.4162(14) 1.1011(11) 0.072(5) Uani 0.25 1 d PGU A -1
H13A H 0.0508 0.4365 1.1327 0.107 Uiso 0.25 1 calc PR A -1
H13B H 0.1356 0.4260 1.1626 0.107 Uiso 0.25 1 calc PR A -1
H13C H 0.0866 0.3380 1.0754 0.107 Uiso 0.25 1 calc PR A -1
C14 C 0.0232(4) 0.4869(14) 0.9041(6) 0.055(3) Uani 0.25 1 d PGU A -1
H14A H 0.0210 0.4156 0.8603 0.066 Uiso 0.25 1 calc PR A -1
H14B H 0.0242 0.5482 0.8477 0.066 Uiso 0.25 1 calc PR A -1
C15 C -0.0454(4) 0.4980(12) 0.9452(5) 0.058(2) Uani 0.50 2 d SPGU A -1
C16 C -0.0706(5) 0.6051(12) 0.9676(12) 0.062(3) Uani 0.25 1 d PGU A -1
H16 H -0.0456 0.6703 0.9553 0.074 Uiso 0.25 1 calc PR A -1
C17 C -0.1331(5) 0.6147(14) 1.0083(14) 0.063(3) Uani 0.25 1 d PGU A -1
H17 H -0.1499 0.6863 1.0232 0.075 Uiso 0.25 1 calc PR A -1
C18 C -0.1704(4) 0.5171(16) 1.0266(9) 0.062(3) Uani 0.25 1 d PGU A -1
H18 H -0.2122 0.5235 1.0538 0.074 Uiso 0.25 1 calc PR A -1
C19 C -0.1453(5) 0.4101(14) 1.0043(12) 0.061(3) Uani 0.25 1 d PGU A -1
H19 H -0.1702 0.3448 1.0165 0.074 Uiso 0.25 1 calc PR A -1
C20 C -0.0828(5) 0.4005(13) 0.9636(11) 0.062(3) Uani 0.25 1 d PGU A -1
H20 H -0.0659 0.3289 0.9486 0.074 Uiso 0.25 1 calc PR A -1

loop_
_atom_site_aniso_label
_atom_site_aniso_U_11
_atom_site_aniso_U_22
_atom_site_aniso_U_33
_atom_site_aniso_U_23
_atom_site_aniso_U_13
_atom_site_aniso_U_12
Pt1 0.03624(10) 0.04178(11) 0.04174(11) -0.00726(7) 0.01714(7) -0.00586(7)
Co1 0.03624(10) 0.04178(11) 0.04174(11) -0.00726(7) 0.01714(7) -0.00586(7)
Pt2 0.0452(4) 0.0536(5) 0.0297(4) 0.000 0.0021(3) 0.000
Co2 0.0452(4) 0.0536(5) 0.0297(4) 0.000 0.0021(3) 0.000
Co3 0.0443(3) 0.0449(3) 0.0432(3) 0.0032(3) 0.0223(3) -0.0030(3)
Co4 0.0255(4) 0.0612(6) 0.0548(5) 0.000 0.0141(4) 0.000
C1 0.029(3) 0.041(3) 0.028(3) 0.000 0.011(2) 0.000
C2 0.055(3) 0.065(3) 0.041(3) 0.008(2) 0.015(2) 0.000(2)
C3 0.064(3) 0.048(3) 0.063(3) 0.008(2) 0.035(3) 0.004(2)
C4 0.062(3) 0.057(3) 0.067(4) -0.004(3) 0.031(3) -0.001(3)
C5 0.038(4) 0.119(8) 0.076(6) 0.000 0.024(4) 0.000
C6 0.051(3) 0.100(5) 0.086(5) -0.021(4) 0.020(3) -0.024(3)
C7 0.073(4) 0.059(3) 0.074(4) -0.024(3) 0.040(3) -0.023(3)
C8 0.048(4) 0.098(6) 0.044(4) 0.000 0.009(3) 0.000
O2 0.084(3) 0.108(4) 0.065(3) 0.043(3) 0.010(2) 0.001(3)
O3 0.103(3) 0.087(3) 0.093(3) 0.015(3) 0.074(3) 0.004(3)
O4 0.116(4) 0.050(2) 0.101(4) -0.003(2) 0.055(3) -0.004(2)
O5 0.061(4) 0.157(6) 0.116(5) 0.000 0.054(4) 0.000
O6 0.058(3) 0.150(5) 0.133(4) -0.066(4) 0.016(3) -0.035(3)
O7 0.135(4) 0.095(3) 0.118(4) -0.059(3) 0.071(3) -0.049(3)
O8 0.060(4) 0.170(7) 0.076(4) 0.000 -0.001(3) 0.000
N1 0.067(5) 0.050(5) 0.053(5) 0.000(6) 0.005(4) -0.002(6)
C11 0.080(10) 0.047(9) 0.058(10) 0.002(8) 0.000(9) -0.009(8)
C12 0.066(9) 0.071(10) 0.058(9) -0.007(8) 0.013(8) 0.001(8)
C13 0.081(10) 0.064(9) 0.060(10) 0.004(9) -0.001(9) 0.001(9)
C14 0.065(5) 0.048(5) 0.050(5) -0.004(6) 0.009(4) -0.005(6)
C15 0.064(5) 0.049(4) 0.057(5) -0.007(6) 0.011(4) -0.005(6)
C16 0.065(6) 0.053(5) 0.065(6) -0.010(7) 0.011(5) -0.007(6)
C17 0.064(6) 0.052(6) 0.069(6) -0.013(7) 0.013(5) -0.005(6)
C18 0.063(6) 0.051(7) 0.071(6) -0.011(7) 0.016(5) -0.005(6)
C19 0.063(6) 0.049(6) 0.070(6) -0.009(7) 0.013(5) -0.003(6)
C20 0.066(6) 0.051(5) 0.065(6) -0.007(7) 0.010(5) -0.002(6)

loop_
_atom_type_symbol
_atom_type_description
_atom_type_scat_dispersion_real
_atom_type_scat_dispersion_imag
_atom_type_scat_source
C C 0.0033 0.0016 'International Tables Vol C Tables 4.2.6.8 and 6.1.1.4'
H H 0.0000 0.0000 'International Tables Vol C Tables 4.2.6.8 and 6.1.1.4'
N N 0.0061 0.0033 'International Tables Vol C Tables 4.2.6.8 and 6.1.1.4'
O O 0.0106 0.0060 'International Tables Vol C Tables 4.2.6.8 and 6.1.1.4'
Co Co 0.3494 0.9721 'International Tables Vol C Tables 4.2.6.8 and 6.1.1.4'
Pt Pt -1.7033 8.3905 'International Tables Vol C Tables 4.2.6.8 and 6.1.1.4'

loop_
_geom_angle_atom_site_label_1
_geom_angle_atom_site_label_2
_geom_angle_atom_site_label_3
_geom_angle
_geom_angle_site_symmetry_1
_geom_angle_site_symmetry_3
_geom_angle_publ_flag
C7 Pt1 C1 176.3(2) . . ?
C7 Pt1 C6 90.4(2) . . ?
C1 Pt1 C6 88.6(2) . . ?
C7 Pt1 C4 91.8(2) . . ?
C1 Pt1 C4 84.56(17) . . ?
C6 Pt1 C4 84.9(2) . . ?
C7 Pt1 Co4 131.09(19) . . ?
C1 Pt1 Co4 47.92(15) . . ?
C6 Pt1 Co4 40.67(16) . . ?
C4 Pt1 Co4 83.76(12) . . ?
C7 Pt1 Co1 94.25(18) . 2_556 ?
C1 Pt1 Co1 86.91(15) . 2_556 ?
C6 Pt1 Co1 174.57(17) . 2_556 ?
C4 Pt1 Co1 97.64(13) . 2_556 ?
Co4 Pt1 Co1 134.647(17) . 2_556 ?
C7 Pt1 Pt1 94.25(18) . 2_556 ?
C1 Pt1 Pt1 86.91(15) . 2_556 ?
C6 Pt1 Pt1 174.57(17) . 2_556 ?
C4 Pt1 Pt1 97.64(13) . 2_556 ?
Co4 Pt1 Pt1 134.647(17) . 2_556 ?
Co1 Pt1 Pt1 0.000(8) 2_556 2_556 ?
C7 Pt1 Co3 130.57(18) . . ?
C1 Pt1 Co3 45.73(12) . . ?
C6 Pt1 Co3 83.55(17) . . ?
C4 Pt1 Co3 38.90(13) . . ?
Co4 Pt1 Co3 58.34(2) . . ?
Co1 Pt1 Co3 95.423(16) 2_556 . ?
Pt1 Pt1 Co3 95.423(16) 2_556 . ?
C7 Pt1 Pt2 92.46(18) . . ?
C1 Pt1 Pt2 91.26(12) . . ?
C6 Pt1 Pt2 104.22(18) . . ?
C4 Pt1 Pt2 169.88(13) . . ?
Co4 Pt1 Pt2 100.275(19) . . ?
Co1 Pt1 Pt2 72.882(15) 2_556 . ?
Pt1 Pt1 Pt2 72.882(15) 2_556 . ?
Co3 Pt1 Pt2 136.600(17) . . ?
C7 Pt1 Pt1 144.34(19) . 6 ?
C1 Pt1 Pt1 39.09(12) . 6 ?
C6 Pt1 Pt1 84.59(17) . 6 ?
C4 Pt1 Pt1 122.74(12) . 6 ?
Co4 Pt1 Pt1 54.010(11) . 6 ?
Co1 Pt1 Pt1 90.0 2_556 6 ?
Pt1 Pt1 Pt1 90.0 2_556 6 ?
Co3 Pt1 Pt1 83.998(13) . 6 ?
Pt2 Pt1 Pt1 55.159(9) . 6 ?
C8 Pt2 C1 172.9(3) . 5_556 ?
C8 Pt2 C2 90.4(2) . 2_556 ?
C1 Pt2 C2 94.60(19) 5_556 2_556 ?
C8 Pt2 C2 90.4(2) . 5_556 ?
C1 Pt2 C2 94.60(19) 5_556 5_556 ?
C2 Pt2 C2 89.3(3) 2_556 5_556 ?
C8 Pt2 Co3 136.48(18) . 5_556 ?
C1 Pt2 Co3 48.65(12) 5_556 5_556 ?
C2 Pt2 Co3 90.09(15) 2_556 5_556 ?
C2 Pt2 Co3 46.06(15) 5_556 5_556 ?
C8 Pt2 Co3 136.48(18) . 2_556 ?
C1 Pt2 Co3 48.65(12) 5_556 2_556 ?
C2 Pt2 Co3 46.06(15) 2_556 2_556 ?
C2 Pt2 Co3 90.09(15) 5_556 2_556 ?
Co3 Pt2 Co3 59.34(3) 5_556 2_556 ?
C8 Pt2 Pt1 87.4(2) . 6 ?
C1 Pt2 Pt1 86.85(13) 5_556 6 ?
C2 Pt2 Pt1 170.01(15) 2_556 6 ?
C2 Pt2 Pt1 100.49(15) 5_556 6 ?
Co3 Pt2 Pt1 98.223(19) 5_556 6 ?
Co3 Pt2 Pt1 135.12(3) 2_556 6 ?
C8 Pt2 Co1 87.4(2) . 6 ?
C1 Pt2 Co1 86.85(13) 5_556 6 ?
C2 Pt2 Co1 170.01(15) 2_556 6 ?
C2 Pt2 Co1 100.49(15) 5_556 6 ?
Co3 Pt2 Co1 98.223(19) 5_556 6 ?
Co3 Pt2 Co1 135.12(3) 2_556 6 ?
Pt1 Pt2 Co1 0.000(6) 6 6 ?
C8 Pt2 Pt1 87.4(2) . . ?
C1 Pt2 Pt1 86.85(13) 5_556 . ?
C2 Pt2 Pt1 100.49(15) 2_556 . ?
C2 Pt2 Pt1 170.01(15) 5_556 . ?
Co3 Pt2 Pt1 135.12(3) 5_556 . ?
Co3 Pt2 Pt1 98.223(19) 2_556 . ?
Pt1 Pt2 Pt1 69.683(19) 6 . ?
Co1 Pt2 Pt1 69.683(19) 6 . ?
C3 Co3 C4 97.3(2) . . ?
C3 Co3 C2 98.2(2) . . ?
C4 Co3 C2 95.4(3) . . ?
C3 Co3 C1 141.1(2) . . ?
C4 Co3 C1 114.6(2) . . ?
C2 Co3 C1 100.0(2) . . ?
C3 Co3 Co3 95.54(16) . 6 ?
C4 Co3 Co3 162.64(19) . 6 ?
C2 Co3 Co3 94.25(17) . 6 ?
C1 Co3 Co3 49.23(10) . 6 ?
C3 Co3 Co2 133.87(19) . 5_556 ?
C4 Co3 Co2 116.49(17) . 5_556 ?
C2 Co3 Co2 50.84(16) . 5_556 ?
C1 Co3 Co2 49.32(16) . 5_556 ?
Co3 Co3 Co2 60.332(16) 6 5_556 ?
C3 Co3 Pt2 133.87(19) . 5_556 ?
C4 Co3 Pt2 116.49(17) . 5_556 ?
C2 Co3 Pt2 50.84(16) . 5_556 ?
C1 Co3 Pt2 49.32(16) . 5_556 ?
Co3 Co3 Pt2 60.332(16) 6 5_556 ?
Co2 Co3 Pt2 0.000(16) 5_556 5_556 ?
C3 Co3 Co4 103.87(18) . . ?
C4 Co3 Co4 104.5(2) . . ?
C2 Co3 Co4 147.86(16) . . ?
C1 Co3 Co4 48.75(16) . . ?
Co3 Co3 Co4 60.893(17) 6 . ?
Co2 Co3 Co4 97.28(3) 5_556 . ?
Pt2 Co3 Co4 97.28(3) 5_556 . ?
C3 Co3 Pt1 150.5(2) . . ?
C4 Co3 Pt1 67.29(18) . . ?
C2 Co3 Pt1 107.83(16) . . ?
C1 Co3 Pt1 47.47(11) . . ?
Co3 Co3 Pt1 96.002(13) 6 . ?
Co2 Co3 Pt1 74.97(2) 5_556 . ?
Pt2 Co3 Pt1 74.97(2) 5_556 . ?
Co4 Co3 Pt1 59.53(2) . . ?
C5 Co4 C6 100.7(3) . . ?
C5 Co4 C6 100.7(3) . 6 ?
C6 Co4 C6 96.9(5) . 6 ?
C5 Co4 C1 130.3(3) . . ?
C6 Co4 C1 111.4(2) . . ?
C6 Co4 C1 111.4(2) 6 . ?
C5 Co4 Co3 90.5(3) . 6 ?
C6 Co4 Co3 156.7(2) . 6 ?
C6 Co4 Co3 101.0(2) 6 6 ?
C1 Co4 Co3 47.74(12) . 6 ?
C5 Co4 Co3 90.5(3) . . ?
C6 Co4 Co3 101.0(2) . . ?
C6 Co4 Co3 156.7(2) 6 . ?
C1 Co4 Co3 47.74(12) . . ?
Co3 Co4 Co3 58.21(3) 6 . ?
C5 Co4 Co1 141.64(10) . 6 ?
C6 Co4 Co1 114.9(2) . 6 ?
C6 Co4 Co1 62.7(2) 6 6 ?
C1 Co4 Co1 48.76(10) . 6 ?
Co3 Co4 Co1 62.13(2) 6 6 ?
Co3 Co4 Co1 95.99(3) . 6 ?
C5 Co4 Pt1 141.64(10) . 6 ?
C6 Co4 Pt1 114.9(2) . 6 ?
C6 Co4 Pt1 62.7(2) 6 6 ?
C1 Co4 Pt1 48.76(10) . 6 ?
Co3 Co4 Pt1 62.13(2) 6 6 ?
Co3 Co4 Pt1 95.99(3) . 6 ?
Co1 Co4 Pt1 0.000(8) 6 6 ?
C5 Co4 Pt1 141.64(10) . . ?
C6 Co4 Pt1 62.7(2) . . ?
C6 Co4 Pt1 114.9(2) 6 . ?
C1 Co4 Pt1 48.76(10) . . ?
Co3 Co4 Pt1 95.99(3) 6 . ?
Co3 Co4 Pt1 62.13(2) . . ?
Co1 Co4 Pt1 71.98(2) 6 . ?
Pt1 Co4 Pt1 71.98(2) 6 . ?
Co3 C1 Co3 81.5(2) 6 . ?
Co3 C1 Co2 82.03(19) 6 5_556 ?
Co3 C1 Co2 82.03(19) . 5_556 ?
Co3 C1 Pt2 82.03(19) 6 5_556 ?
Co3 C1 Pt2 82.03(19) . 5_556 ?
Co2 C1 Pt2 0.00(3) 5_556 5_556 ?
Co3 C1 Co4 83.51(18) 6 . ?
Co3 C1 Co4 83.51(18) . . ?
Co2 C1 Co4 160.9(3) 5_556 . ?
Pt2 C1 Co4 160.9(3) 5_556 . ?
Co3 C1 Pt1 163.3(3) 6 . ?
Co3 C1 Pt1 86.79(4) . . ?
Co2 C1 Pt1 108.24(18) 5_556 . ?
Pt2 C1 Pt1 108.24(18) 5_556 . ?
Co4 C1 Pt1 83.32(17) . . ?
Co3 C1 Co1 86.79(4) 6 6 ?
Co3 C1 Co1 163.3(3) . 6 ?
Co2 C1 Co1 108.24(18) 5_556 6 ?
Pt2 C1 Co1 108.24(18) 5_556 6 ?
Co4 C1 Co1 83.32(17) . 6 ?
Pt1 C1 Co1 101.8(2) . 6 ?
Co3 C1 Pt1 86.79(4) 6 6 ?
Co3 C1 Pt1 163.3(3) . 6 ?
Co2 C1 Pt1 108.24(18) 5_556 6 ?
Pt2 C1 Pt1 108.24(18) 5_556 6 ?
Co4 C1 Pt1 83.32(17) . 6 ?
Pt1 C1 Pt1 101.8(2) . 6 ?
Co1 C1 Pt1 0.000(12) 6 6 ?
O2 C2 Co3 142.4(5) . . ?
O2 C2 Co2 134.5(5) . 5_556 ?
Co3 C2 Co2 83.1(2) . 5_556 ?
O2 C2 Pt2 134.5(5) . 5_556 ?
Co3 C2 Pt2 83.1(2) . 5_556 ?
Co2 C2 Pt2 0.00(4) 5_556 5_556 ?
O3 C3 Co3 178.3(5) . . ?
O4 C4 Co3 166.8(6) . . ?
O4 C4 Pt1 119.3(5) . . ?
Co3 C4 Pt1 73.8(2) . . ?
O5 C5 Co4 179.0(9) . . ?
O6 C6 Co4 160.2(6) . . ?
O6 C6 Pt1 123.1(6) . . ?
Co4 C6 Pt1 76.6(2) . . ?
O7 C7 Pt1 177.8(7) . . ?
O8 C8 Pt2 179.6(8) . . ?
C13 N1 C12 110.7 . . ?
C13 N1 C14 113.1 . . ?
C12 N1 C14 110.6 . . ?
C13 N1 C11 103.4 . . ?
C12 N1 C11 109.3 . . ?
C14 N1 C11 109.4 . . ?
N1 C11 H11A 109.5 . . ?
N1 C11 H11B 109.5 . . ?
H11A C11 H11B 109.5 . . ?
N1 C11 H11C 109.5 . . ?
H11A C11 H11C 109.5 . . ?
H11B C11 H11C 109.5 . . ?
N1 C12 H12A 109.5 . . ?
N1 C12 H12B 109.5 . . ?
H12A C12 H12B 109.5 . . ?
N1 C12 H12C 109.5 . . ?
H12A C12 H12C 109.5 . . ?
H12B C12 H12C 109.5 . . ?
N1 C13 H13A 109.5 . . ?
N1 C13 H13B 109.5 . . ?
H13A C13 H13B 109.5 . . ?
N1 C13 H13C 109.5 . . ?
H13A C13 H13C 109.5 . . ?
H13B C13 H13C 109.5 . . ?
N1 C14 C15 116.6 . . ?
N1 C14 H14A 108.1 . . ?
C15 C14 H14A 108.1 . . ?
N1 C14 H14B 108.1 . . ?
C15 C14 H14B 108.1 . . ?
H14A C14 H14B 107.3 . . ?
C16 C15 C20 120.0 . . ?
C16 C15 C14 120.3 . . ?
C20 C15 C14 119.7 . . ?
C17 C16 C15 120.0 . . ?
C17 C16 H16 120.0 . . ?
C15 C16 H16 120.0 . . ?
C16 C17 C18 120.0 . . ?
C16 C17 H17 120.0 . . ?
C18 C17 H17 120.0 . . ?
C17 C18 C19 120.0 . . ?
C17 C18 H18 120.0 . . ?
C19 C18 H18 120.0 . . ?
C20 C19 C18 120.0 . . ?
C20 C19 H19 120.0 . . ?
C18 C19 H19 120.0 . . ?
C15 C20 C19 120.0 . . ?
C15 C20 H20 120.0 . . ?
C19 C20 H20 120.0 . . ?

loop_
_geom_bond_atom_site_label_1
_geom_bond_atom_site_label_2
_geom_bond_distance
_geom_bond_site_symmetry_2
_geom_bond_publ_flag
Pt1 C7 1.873(5) . ?
Pt1 C1 2.028(3) . ?
Pt1 C6 2.447(6) . ?
Pt1 C4 2.639(6) . ?
Pt1 Co4 2.6789(7) . ?
Pt1 Co1 2.7269(4) 2_556 ?
Pt1 Pt1 2.7269(4) 2_556 ?
Pt1 Co3 2.7478(6) . ?
Pt1 Pt2 2.7555(6) . ?
Pt1 Pt1 3.1485(4) 6 ?
Pt2 C8 1.747(8) . ?
Pt2 C1 1.991(5) 5_556 ?
Pt2 C2 2.031(5) 2_556 ?
Pt2 C2 2.031(5) 5_556 ?
Pt2 Co3 2.6000(9) 5_556 ?
Pt2 Co3 2.6000(9) 2_556 ?
Pt2 Pt1 2.7555(6) 6 ?
Pt2 Co1 2.7555(6) 6 ?
Co3 C3 1.783(5) . ?
Co3 C4 1.797(6) . ?
Co3 C2 1.886(5) . ?
Co3 C1 1.971(4) . ?
Co3 Co3 2.5739(13) 6 ?
Co3 Co2 2.6000(9) 5_556 ?
Co3 Pt2 2.6000(9) 5_556 ?
Co3 Co4 2.6456(10) . ?
Co4 C5 1.775(8) . ?
Co4 C6 1.795(7) . ?
Co4 C6 1.795(7) 6 ?
Co4 C1 2.002(5) . ?
Co4 Co3 2.6456(10) 6 ?
Co4 Co1 2.6789(7) 6 ?
Co4 Pt1 2.6789(7) 6 ?
C1 Co3 1.971(4) 6 ?
C1 Co2 1.991(5) 5_556 ?
C1 Pt2 1.991(5) 5_556 ?
C1 Co1 2.028(3) 6 ?
C1 Pt1 2.028(3) 6 ?
C2 O2 1.155(6) . ?
C2 Co2 2.031(5) 5_556 ?
C2 Pt2 2.031(5) 5_556 ?
C3 O3 1.129(6) . ?
C4 O4 1.142(7) . ?
C5 O5 1.137(9) . ?
C6 O6 1.157(8) . ?
C7 O7 1.133(7) . ?
C8 O8 1.142(9) . ?
N1 C13 1.4554 . ?
N1 C12 1.4703 . ?
N1 C14 1.4715 . ?
N1 C11 1.4786 . ?
C11 H11A 0.9600 . ?
C11 H11B 0.9600 . ?
C11 H11C 0.9600 . ?
C12 H12A 0.9600 . ?
C12 H12B 0.9600 . ?
C12 H12C 0.9600 . ?
C13 H13A 0.9600 . ?
C13 H13B 0.9600 . ?
C13 H13C 0.9600 . ?
C14 C15 1.5044 . ?
C14 H14A 0.9700 . ?
C14 H14B 0.9700 . ?
C15 C16 1.3900 . ?
C15 C20 1.3900 . ?
C16 C17 1.3900 . ?
C16 H16 0.9300 . ?
C17 C18 1.3900 . ?
C17 H17 0.9300 . ?
C18 C19 1.3900 . ?
C18 H18 0.9300 . ?
C19 C20 1.3900 . ?
C19 H19 0.9300 . ?
C20 H20 0.9300 . ?

loop_
_geom_torsion_atom_site_label_1
_geom_torsion_atom_site_label_2
_geom_torsion_atom_site_label_3
_geom_torsion_atom_site_label_4
_geom_torsion
_geom_torsion_site_symmetry_1
_geom_torsion_site_symmetry_2
_geom_torsion_site_symmetry_3
_geom_torsion_site_symmetry_4
_geom_torsion_publ_flag
C7 Pt1 Pt2 C8 -75.8(2) . . . . ?
C1 Pt1 Pt2 C8 104.2(2) . . . . ?
C6 Pt1 Pt2 C8 15.3(2) . . . . ?
C4 Pt1 Pt2 C8 169.5(7) . . . . ?
Co4 Pt1 Pt2 C8 56.79(15) . . . . ?
Co1 Pt1 Pt2 C8 -169.46(15) 2_556 . . . ?
Pt1 Pt1 Pt2 C8 -169.46(15) 2_556 . . . ?
Co3 Pt1 Pt2 C8 111.01(15) . . . . ?
Pt1 Pt1 Pt2 C8 88.16(15) 6 . . . ?
C7 Pt1 Pt2 C1 108.3(2) . . . 5_556 ?
C1 Pt1 Pt2 C1 -71.80(19) . . . 5_556 ?
C6 Pt1 Pt2 C1 -160.65(19) . . . 5_556 ?
C4 Pt1 Pt2 C1 -6.4(7) . . . 5_556 ?
Co4 Pt1 Pt2 C1 -119.17(9) . . . 5_556 ?
Co1 Pt1 Pt2 C1 14.58(9) 2_556 . . 5_556 ?
Pt1 Pt1 Pt2 C1 14.58(9) 2_556 . . 5_556 ?
Co3 Pt1 Pt2 C1 -64.95(9) . . . 5_556 ?
Pt1 Pt1 Pt2 C1 -87.80(9) 6 . . 5_556 ?
C7 Pt1 Pt2 C2 14.2(2) . . . 2_556 ?
C1 Pt1 Pt2 C2 -165.9(2) . . . 2_556 ?
C6 Pt1 Pt2 C2 105.3(2) . . . 2_556 ?
C4 Pt1 Pt2 C2 -100.5(7) . . . 2_556 ?
Co4 Pt1 Pt2 C2 146.73(16) . . . 2_556 ?
Co1 Pt1 Pt2 C2 -79.52(15) 2_556 . . 2_556 ?
Pt1 Pt1 Pt2 C2 -79.52(15) 2_556 . . 2_556 ?
Co3 Pt1 Pt2 C2 -159.05(15) . . . 2_556 ?
Pt1 Pt1 Pt2 C2 178.10(16) 6 . . 2_556 ?
C7 Pt1 Pt2 C2 -153.1(9) . . . 5_556 ?
C1 Pt1 Pt2 C2 26.8(9) . . . 5_556 ?
C6 Pt1 Pt2 C2 -62.0(9) . . . 5_556 ?
C4 Pt1 Pt2 C2 92.2(11) . . . 5_556 ?
Co4 Pt1 Pt2 C2 -20.5(9) . . . 5_556 ?
Co1 Pt1 Pt2 C2 113.2(9) 2_556 . . 5_556 ?
Pt1 Pt1 Pt2 C2 113.2(9) 2_556 . . 5_556 ?
Co3 Pt1 Pt2 C2 33.7(9) . . . 5_556 ?
Pt1 Pt1 Pt2 C2 10.8(9) 6 . . 5_556 ?
C7 Pt1 Pt2 Co3 115.0(2) . . . 5_556 ?
C1 Pt1 Pt2 Co3 -65.04(15) . . . 5_556 ?
C6 Pt1 Pt2 Co3 -153.89(17) . . . 5_556 ?
C4 Pt1 Pt2 Co3 0.3(7) . . . 5_556 ?
Co4 Pt1 Pt2 Co3 -112.41(3) . . . 5_556 ?
Co1 Pt1 Pt2 Co3 21.34(3) 2_556 . . 5_556 ?
Pt1 Pt1 Pt2 Co3 21.34(3) 2_556 . . 5_556 ?
Co3 Pt1 Pt2 Co3 -58.19(5) . . . 5_556 ?
Pt1 Pt1 Pt2 Co3 -81.04(3) 6 . . 5_556 ?
C7 Pt1 Pt2 Co3 60.8(2) . . . 2_556 ?
C1 Pt1 Pt2 Co3 -119.23(15) . . . 2_556 ?
C6 Pt1 Pt2 Co3 151.93(17) . . . 2_556 ?
C4 Pt1 Pt2 Co3 -53.8(7) . . . 2_556 ?
Co4 Pt1 Pt2 Co3 -166.60(3) . . . 2_556 ?
Co1 Pt1 Pt2 Co3 -32.851(19) 2_556 . . 2_556 ?
Pt1 Pt1 Pt2 Co3 -32.851(19) 2_556 . . 2_556 ?
Co3 Pt1 Pt2 Co3 -112.378(18) . . . 2_556 ?
Pt1 Pt1 Pt2 Co3 -135.23(3) 6 . . 2_556 ?
C7 Pt1 Pt2 Pt1 -163.9(2) . . . 6 ?
C1 Pt1 Pt2 Pt1 16.00(15) . . . 6 ?
C6 Pt1 Pt2 Pt1 -72.84(17) . . . 6 ?
C4 Pt1 Pt2 Pt1 81.4(7) . . . 6 ?
Co4 Pt1 Pt2 Pt1 -31.37(2) . . . 6 ?
Co1 Pt1 Pt2 Pt1 102.380(11) 2_556 . . 6 ?
Pt1 Pt1 Pt2 Pt1 102.380(11) 2_556 . . 6 ?
Co3 Pt1 Pt2 Pt1 22.85(3) . . . 6 ?
C7 Pt1 Pt2 Co1 -163.9(2) . . . 6 ?
C1 Pt1 Pt2 Co1 16.00(15) . . . 6 ?
C6 Pt1 Pt2 Co1 -72.84(17) . . . 6 ?
C4 Pt1 Pt2 Co1 81.4(7) . . . 6 ?
Co4 Pt1 Pt2 Co1 -31.37(2) . . . 6 ?
Co1 Pt1 Pt2 Co1 102.380(11) 2_556 . . 6 ?
Pt1 Pt1 Pt2 Co1 102.380(11) 2_556 . . 6 ?
Co3 Pt1 Pt2 Co1 22.85(3) . . . 6 ?
Pt1 Pt1 Pt2 Co1 0.0 6 . . 6 ?
C7 Pt1 Co3 C3 57.7(4) . . . . ?
C1 Pt1 Co3 C3 -121.7(4) . . . . ?
C6 Pt1 Co3 C3 -27.3(4) . . . . ?
C4 Pt1 Co3 C3 62.6(4) . . . . ?
Co4 Pt1 Co3 C3 -61.6(3) . . . . ?
Co1 Pt1 Co3 C3 158.0(3) 2_556 . . . ?
Pt1 Pt1 Co3 C3 158.0(3) 2_556 . . . ?
Pt2 Pt1 Co3 C3 -131.2(3) . . . . ?
Pt1 Pt1 Co3 C3 -112.5(3) 6 . . . ?
C7 Pt1 Co3 C4 -4.9(3) . . . . ?
C1 Pt1 Co3 C4 175.8(3) . . . . ?
C6 Pt1 Co3 C4 -89.9(3) . . . . ?
Co4 Pt1 Co3 C4 -124.1(2) . . . . ?
Co1 Pt1 Co3 C4 95.5(2) 2_556 . . . ?
Pt1 Pt1 Co3 C4 95.5(2) 2_556 . . . ?
Pt2 Pt1 Co3 C4 166.2(2) . . . . ?
Pt1 Pt1 Co3 C4 -175.1(2) 6 . . . ?
C7 Pt1 Co3 C2 -93.3(3) . . . . ?
C1 Pt1 Co3 C2 87.3(3) . . . . ?
C6 Pt1 Co3 C2 -178.4(2) . . . . ?
C4 Pt1 Co3 C2 -88.4(3) . . . . ?
Co4 Pt1 Co3 C2 147.43(18) . . . . ?
Co1 Pt1 Co3 C2 7.01(17) 2_556 . . . ?
Pt1 Pt1 Co3 C2 7.01(17) 2_556 . . . ?
Pt2 Pt1 Co3 C2 77.74(18) . . . . ?
Pt1 Pt1 Co3 C2 96.44(17) 6 . . . ?
C7 Pt1 Co3 C1 179.4(3) . . . . ?
C6 Pt1 Co3 C1 94.3(3) . . . . ?
C4 Pt1 Co3 C1 -175.8(3) . . . . ?
Co4 Pt1 Co3 C1 60.1(2) . . . . ?
Co1 Pt1 Co3 C1 -80.3(2) 2_556 . . . ?
Pt1 Pt1 Co3 C1 -80.3(2) 2_556 . . . ?
Pt2 Pt1 Co3 C1 -9.6(2) . . . . ?
Pt1 Pt1 Co3 C1 9.1(2) 6 . . . ?
C7 Pt1 Co3 Co3 170.2(3) . . . 6 ?
C1 Pt1 Co3 Co3 -9.1(2) . . . 6 ?
C6 Pt1 Co3 Co3 85.21(17) . . . 6 ?
C4 Pt1 Co3 Co3 175.1(2) . . . 6 ?
Co4 Pt1 Co3 Co3 50.996(15) . . . 6 ?
Co1 Pt1 Co3 Co3 -89.428(2) 2_556 . . 6 ?
Pt1 Pt1 Co3 Co3 -89.428(2) 2_556 . . 6 ?
Pt2 Pt1 Co3 Co3 -18.69(3) . . . 6 ?
Pt1 Pt1 Co3 Co3 0.0 6 . . 6 ?
C7 Pt1 Co3 Co2 -132.7(3) . . . 5_556 ?
C1 Pt1 Co3 Co2 48.0(2) . . . 5_556 ?
C6 Pt1 Co3 Co2 142.28(17) . . . 5_556 ?
C4 Pt1 Co3 Co2 -127.8(2) . . . 5_556 ?
Co4 Pt1 Co3 Co2 108.07(2) . . . 5_556 ?
Co1 Pt1 Co3 Co2 -32.354(15) 2_556 . . 5_556 ?
Pt1 Pt1 Co3 Co2 -32.354(15) 2_556 . . 5_556 ?
Pt2 Pt1 Co3 Co2 38.38(4) . . . 5_556 ?
Pt1 Pt1 Co3 Co2 57.074(14) 6 . . 5_556 ?
C7 Pt1 Co3 Pt2 -132.7(3) . . . 5_556 ?
C1 Pt1 Co3 Pt2 48.0(2) . . . 5_556 ?
C6 Pt1 Co3 Pt2 142.28(17) . . . 5_556 ?
C4 Pt1 Co3 Pt2 -127.8(2) . . . 5_556 ?
Co4 Pt1 Co3 Pt2 108.07(2) . . . 5_556 ?
Co1 Pt1 Co3 Pt2 -32.354(15) 2_556 . . 5_556 ?
Pt1 Pt1 Co3 Pt2 -32.354(15) 2_556 . . 5_556 ?
Pt2 Pt1 Co3 Pt2 38.38(4) . . . 5_556 ?
Pt1 Pt1 Co3 Pt2 57.074(14) 6 . . 5_556 ?
C7 Pt1 Co3 Co4 119.2(3) . . . . ?
C1 Pt1 Co3 Co4 -60.1(2) . . . . ?
C6 Pt1 Co3 Co4 34.21(17) . . . . ?
C4 Pt1 Co3 Co4 124.1(2) . . . . ?
Co1 Pt1 Co3 Co4 -140.424(15) 2_556 . . . ?
Pt1 Pt1 Co3 Co4 -140.424(15) 2_556 . . . ?
Pt2 Pt1 Co3 Co4 -69.69(3) . . . . ?
Pt1 Pt1 Co3 Co4 -50.996(15) 6 . . . ?
C3 Co3 Co4 C5 1.7(2) . . . . ?
C4 Co3 Co4 C5 -99.8(2) . . . . ?
C2 Co3 Co4 C5 133.7(3) . . . . ?
C1 Co3 Co4 C5 149.9(2) . . . . ?
Co3 Co3 Co4 C5 90.30(14) 6 . . . ?
Co2 Co3 Co4 C5 140.34(14) 5_556 . . . ?
Pt2 Co3 Co4 C5 140.34(14) 5_556 . . . ?
Pt1 Co3 Co4 C5 -151.90(14) . . . . ?
C3 Co3 Co4 C6 102.7(3) . . . . ?
C4 Co3 Co4 C6 1.2(3) . . . . ?
C2 Co3 Co4 C6 -125.3(4) . . . . ?
C1 Co3 Co4 C6 -109.1(2) . . . . ?
Co3 Co3 Co4 C6 -168.7(2) 6 . . . ?
Co2 Co3 Co4 C6 -118.6(2) 5_556 . . . ?
Pt2 Co3 Co4 C6 -118.6(2) 5_556 . . . ?
Pt1 Co3 Co4 C6 -50.9(2) . . . . ?
C3 Co3 Co4 C6 -117.8(6) . . . 6 ?
C4 Co3 Co4 C6 140.7(6) . . . 6 ?
C2 Co3 Co4 C6 14.2(6) . . . 6 ?
C1 Co3 Co4 C6 30.5(6) . . . 6 ?
Co3 Co3 Co4 C6 -29.1(6) 6 . . 6 ?
Co2 Co3 Co4 C6 20.9(6) 5_556 . . 6 ?
Pt2 Co3 Co4 C6 20.9(6) 5_556 . . 6 ?
Pt1 Co3 Co4 C6 88.7(6) . . . 6 ?
C3 Co3 Co4 C1 -148.3(2) . . . . ?
C4 Co3 Co4 C1 110.3(2) . . . . ?
C2 Co3 Co4 C1 -16.2(3) . . . . ?
Co3 Co3 Co4 C1 -59.61(14) 6 . . . ?
Co2 Co3 Co4 C1 -9.57(14) 5_556 . . . ?
Pt2 Co3 Co4 C1 -9.57(14) 5_556 . . . ?
Pt1 Co3 Co4 C1 58.19(14) . . . . ?
C3 Co3 Co4 Co3 -88.65(18) . . . 6 ?
C4 Co3 Co4 Co3 169.87(17) . . . 6 ?
C2 Co3 Co4 Co3 43.4(3) . . . 6 ?
C1 Co3 Co4 Co3 59.61(14) . . . 6 ?
Co2 Co3 Co4 Co3 50.04(3) 5_556 . . 6 ?
Pt2 Co3 Co4 Co3 50.04(3) 5_556 . . 6 ?
Pt1 Co3 Co4 Co3 117.804(18) . . . 6 ?
C3 Co3 Co4 Co1 -140.48(18) . . . 6 ?
C4 Co3 Co4 Co1 118.04(18) . . . 6 ?
C2 Co3 Co4 Co1 -8.4(3) . . . 6 ?
C1 Co3 Co4 Co1 7.78(14) . . . 6 ?
Co3 Co3 Co4 Co1 -51.837(12) 6 . . 6 ?
Co2 Co3 Co4 Co1 -1.80(3) 5_556 . . 6 ?
Pt2 Co3 Co4 Co1 -1.80(3) 5_556 . . 6 ?
Pt1 Co3 Co4 Co1 65.97(2) . . . 6 ?
C3 Co3 Co4 Pt1 -140.48(18) . . . 6 ?
C4 Co3 Co4 Pt1 118.04(18) . . . 6 ?
C2 Co3 Co4 Pt1 -8.4(3) . . . 6 ?
C1 Co3 Co4 Pt1 7.78(14) . . . 6 ?
Co3 Co3 Co4 Pt1 -51.837(12) 6 . . 6 ?
Co2 Co3 Co4 Pt1 -1.80(3) 5_556 . . 6 ?
Pt2 Co3 Co4 Pt1 -1.80(3) 5_556 . . 6 ?
Pt1 Co3 Co4 Pt1 65.97(2) . . . 6 ?
C3 Co3 Co4 Pt1 153.55(18) . . . . ?
C4 Co3 Co4 Pt1 52.07(18) . . . . ?
C2 Co3 Co4 Pt1 -74.4(3) . . . . ?
C1 Co3 Co4 Pt1 -58.19(14) . . . . ?
Co3 Co3 Co4 Pt1 -117.804(18) 6 . . . ?
Co2 Co3 Co4 Pt1 -67.76(2) 5_556 . . . ?
Pt2 Co3 Co4 Pt1 -67.76(2) 5_556 . . . ?
C7 Pt1 Co4 C5 -69.0(5) . . . . ?
C1 Pt1 Co4 C5 106.2(5) . . . . ?
C6 Pt1 Co4 C5 -71.6(5) . . . . ?
C4 Pt1 Co4 C5 17.9(5) . . . . ?
Co1 Pt1 Co4 C5 112.4(5) 2_556 . . . ?
Pt1 Pt1 Co4 C5 112.4(5) 2_556 . . . ?
Co3 Pt1 Co4 C5 49.4(5) . . . . ?
Pt2 Pt1 Co4 C5 -171.5(5) . . . . ?
Pt1 Pt1 Co4 C5 156.6(5) 6 . . . ?
C7 Pt1 Co4 C6 2.6(4) . . . . ?
C1 Pt1 Co4 C6 177.8(3) . . . . ?
C4 Pt1 Co4 C6 89.5(3) . . . . ?
Co1 Pt1 Co4 C6 -175.9(3) 2_556 . . . ?
Pt1 Pt1 Co4 C6 -175.9(3) 2_556 . . . ?
Co3 Pt1 Co4 C6 121.0(3) . . . . ?
Pt2 Pt1 Co4 C6 -99.9(3) . . . . ?
Pt1 Pt1 Co4 C6 -131.8(3) 6 . . . ?
C7 Pt1 Co4 C6 87.4(4) . . . 6 ?
C1 Pt1 Co4 C6 -97.4(3) . . . 6 ?
C6 Pt1 Co4 C6 84.8(5) . . . 6 ?
C4 Pt1 Co4 C6 174.3(3) . . . 6 ?
Co1 Pt1 Co4 C6 -91.1(3) 2_556 . . 6 ?
Pt1 Pt1 Co4 C6 -91.1(3) 2_556 . . 6 ?
Co3 Pt1 Co4 C6 -154.2(3) . . . 6 ?
Pt2 Pt1 Co4 C6 -15.1(3) . . . 6 ?
Pt1 Pt1 Co4 C6 -46.9(3) 6 . . 6 ?
C7 Pt1 Co4 C1 -175.2(3) . . . . ?
C6 Pt1 Co4 C1 -177.8(3) . . . . ?
C4 Pt1 Co4 C1 -88.3(2) . . . . ?
Co1 Pt1 Co4 C1 6.29(16) 2_556 . . . ?
Pt1 Pt1 Co4 C1 6.29(16) 2_556 . . . ?
Co3 Pt1 Co4 C1 -56.77(16) . . . . ?
Pt2 Pt1 Co4 C1 82.32(16) . . . . ?
Pt1 Pt1 Co4 C1 50.45(16) 6 . . . ?
C7 Pt1 Co4 Co3 -167.5(3) . . . 6 ?
C1 Pt1 Co4 Co3 7.65(16) . . . 6 ?
C6 Pt1 Co4 Co3 -170.1(3) . . . 6 ?
C4 Pt1 Co4 Co3 -80.64(13) . . . 6 ?
Co1 Pt1 Co4 Co3 13.95(4) 2_556 . . 6 ?
Pt1 Pt1 Co4 Co3 13.95(4) 2_556 . . 6 ?
Co3 Pt1 Co4 Co3 -49.11(3) . . . 6 ?
Pt2 Pt1 Co4 Co3 89.98(3) . . . 6 ?
Pt1 Pt1 Co4 Co3 58.107(17) 6 . . 6 ?
C7 Pt1 Co4 Co3 -118.4(3) . . . . ?
C1 Pt1 Co4 Co3 56.77(16) . . . . ?
C6 Pt1 Co4 Co3 -121.0(3) . . . . ?
C4 Pt1 Co4 Co3 -31.53(13) . . . . ?
Co1 Pt1 Co4 Co3 63.06(3) 2_556 . . . ?
Pt1 Pt1 Co4 Co3 63.06(3) 2_556 . . . ?
Pt2 Pt1 Co4 Co3 139.09(2) . . . . ?
Pt1 Pt1 Co4 Co3 107.22(2) 6 . . . ?
C7 Pt1 Co4 Co1 134.3(2) . . . 6 ?
C1 Pt1 Co4 Co1 -50.45(16) . . . 6 ?
C6 Pt1 Co4 Co1 131.8(3) . . . 6 ?
C4 Pt1 Co4 Co1 -138.75(13) . . . 6 ?
Co1 Pt1 Co4 Co1 -44.16(3) 2_556 . . 6 ?
Pt1 Pt1 Co4 Co1 -44.16(3) 2_556 . . 6 ?
Co3 Pt1 Co4 Co1 -107.22(2) . . . 6 ?
Pt2 Pt1 Co4 Co1 31.87(2) . . . 6 ?
Pt1 Pt1 Co4 Co1 0.0 6 . . 6 ?
C7 Pt1 Co4 Pt1 134.3(2) . . . 6 ?
C1 Pt1 Co4 Pt1 -50.45(16) . . . 6 ?
C6 Pt1 Co4 Pt1 131.8(3) . . . 6 ?
C4 Pt1 Co4 Pt1 -138.75(13) . . . 6 ?
Co1 Pt1 Co4 Pt1 -44.16(3) 2_556 . . 6 ?
Pt1 Pt1 Co4 Pt1 -44.16(3) 2_556 . . 6 ?
Co3 Pt1 Co4 Pt1 -107.22(2) . . . 6 ?
Pt2 Pt1 Co4 Pt1 31.87(2) . . . 6 ?
C3 Co3 C1 Co3 -29.9(4) . . . 6 ?
C4 Co3 C1 Co3 -172.3(2) . . . 6 ?
C2 Co3 C1 Co3 86.9(2) . . . 6 ?
Co2 Co3 C1 Co3 83.07(15) 5_556 . . 6 ?
Pt2 Co3 C1 Co3 83.07(15) 5_556 . . 6 ?
Co4 Co3 C1 Co3 -84.37(15) . . . 6 ?
Pt1 Co3 C1 Co3 -168.0(3) . . . 6 ?
C3 Co3 C1 Co2 -112.9(4) . . . 5_556 ?
C4 Co3 C1 Co2 104.6(2) . . . 5_556 ?
C2 Co3 C1 Co2 3.9(2) . . . 5_556 ?
Co3 Co3 C1 Co2 -83.07(15) 6 . . 5_556 ?
Pt2 Co3 C1 Co2 0.0 5_556 . . 5_556 ?
Co4 Co3 C1 Co2 -167.44(18) . . . 5_556 ?
Pt1 Co3 C1 Co2 108.93(19) . . . 5_556 ?
C3 Co3 C1 Pt2 -112.9(4) . . . 5_556 ?
C4 Co3 C1 Pt2 104.6(2) . . . 5_556 ?
C2 Co3 C1 Pt2 3.9(2) . . . 5_556 ?
Co3 Co3 C1 Pt2 -83.07(15) 6 . . 5_556 ?
Co2 Co3 C1 Pt2 0.0 5_556 . . 5_556 ?
Co4 Co3 C1 Pt2 -167.44(18) . . . 5_556 ?
Pt1 Co3 C1 Pt2 108.93(19) . . . 5_556 ?
C3 Co3 C1 Co4 54.5(4) . . . . ?
C4 Co3 C1 Co4 -87.9(2) . . . . ?
C2 Co3 C1 Co4 171.32(18) . . . . ?
Co3 Co3 C1 Co4 84.37(15) 6 . . . ?
Co2 Co3 C1 Co4 167.44(18) 5_556 . . . ?
Pt2 Co3 C1 Co4 167.44(18) 5_556 . . . ?
Pt1 Co3 C1 Co4 -83.63(17) . . . . ?
C3 Co3 C1 Pt1 138.1(3) . . . . ?
C4 Co3 C1 Pt1 -4.3(3) . . . . ?
C2 Co3 C1 Pt1 -105.0(2) . . . . ?
Co3 Co3 C1 Pt1 168.0(3) 6 . . . ?
Co2 Co3 C1 Pt1 -108.93(19) 5_556 . . . ?
Pt2 Co3 C1 Pt1 -108.93(19) 5_556 . . . ?
Co4 Co3 C1 Pt1 83.63(17) . . . . ?
C3 Co3 C1 Co1 16.3(11) . . . 6 ?
C4 Co3 C1 Co1 -126.1(9) . . . 6 ?
C2 Co3 C1 Co1 133.1(9) . . . 6 ?
Co3 Co3 C1 Co1 46.2(8) 6 . . 6 ?
Co2 Co3 C1 Co1 129.3(9) 5_556 . . 6 ?
Pt2 Co3 C1 Co1 129.3(9) 5_556 . . 6 ?
Co4 Co3 C1 Co1 -38.2(8) . . . 6 ?
Pt1 Co3 C1 Co1 -121.8(10) . . . 6 ?
C3 Co3 C1 Pt1 16.3(11) . . . 6 ?
C4 Co3 C1 Pt1 -126.1(9) . . . 6 ?
C2 Co3 C1 Pt1 133.1(9) . . . 6 ?
Co3 Co3 C1 Pt1 46.2(8) 6 . . 6 ?
Co2 Co3 C1 Pt1 129.3(9) 5_556 . . 6 ?
Pt2 Co3 C1 Pt1 129.3(9) 5_556 . . 6 ?
Co4 Co3 C1 Pt1 -38.2(8) . . . 6 ?
Pt1 Co3 C1 Pt1 -121.8(10) . . . 6 ?
C5 Co4 C1 Co3 41.09(9) . . . 6 ?
C6 Co4 C1 Co3 167.6(3) . . . 6 ?
C6 Co4 C1 Co3 -85.4(3) 6 . . 6 ?
Co3 Co4 C1 Co3 82.18(19) . . . 6 ?
Co1 Co4 C1 Co3 -87.51(2) 6 . . 6 ?
Pt1 Co4 C1 Co3 -87.51(2) 6 . . 6 ?
Pt1 Co4 C1 Co3 169.7(2) . . . 6 ?
C5 Co4 C1 Co3 -41.09(9) . . . . ?
C6 Co4 C1 Co3 85.4(3) . . . . ?
C6 Co4 C1 Co3 -167.6(3) 6 . . . ?
Co3 Co4 C1 Co3 -82.18(19) 6 . . . ?
Co1 Co4 C1 Co3 -169.7(2) 6 . . . ?
Pt1 Co4 C1 Co3 -169.7(2) 6 . . . ?
Pt1 Co4 C1 Co3 87.51(2) . . . . ?
C5 Co4 C1 Co2 0.000(1) . . . 5_556 ?
C6 Co4 C1 Co2 126.5(3) . . . 5_556 ?
C6 Co4 C1 Co2 -126.5(3) 6 . . 5_556 ?
Co3 Co4 C1 Co2 -41.09(9) 6 . . 5_556 ?
Co3 Co4 C1 Co2 41.09(9) . . . 5_556 ?
Co1 Co4 C1 Co2 -128.60(11) 6 . . 5_556 ?
Pt1 Co4 C1 Co2 -128.60(11) 6 . . 5_556 ?
Pt1 Co4 C1 Co2 128.60(11) . . . 5_556 ?
C5 Co4 C1 Pt2 0.000(1) . . . 5_556 ?
C6 Co4 C1 Pt2 126.5(3) . . . 5_556 ?
C6 Co4 C1 Pt2 -126.5(3) 6 . . 5_556 ?
Co3 Co4 C1 Pt2 -41.09(9) 6 . . 5_556 ?
Co3 Co4 C1 Pt2 41.09(9) . . . 5_556 ?
Co1 Co4 C1 Pt2 -128.60(11) 6 . . 5_556 ?
Pt1 Co4 C1 Pt2 -128.60(11) 6 . . 5_556 ?
Pt1 Co4 C1 Pt2 128.60(11) . . . 5_556 ?
C5 Co4 C1 Pt1 -128.60(11) . . . . ?
C6 Co4 C1 Pt1 -2.1(3) . . . . ?
C6 Co4 C1 Pt1 104.9(3) 6 . . . ?
Co3 Co4 C1 Pt1 -169.7(2) 6 . . . ?
Co3 Co4 C1 Pt1 -87.51(2) . . . . ?
Co1 Co4 C1 Pt1 102.8(2) 6 . . . ?
Pt1 Co4 C1 Pt1 102.8(2) 6 . . . ?
C5 Co4 C1 Co1 128.60(11) . . . 6 ?
C6 Co4 C1 Co1 -104.9(3) . . . 6 ?
C6 Co4 C1 Co1 2.1(3) 6 . . 6 ?
Co3 Co4 C1 Co1 87.51(2) 6 . . 6 ?
Co3 Co4 C1 Co1 169.7(2) . . . 6 ?
Pt1 Co4 C1 Co1 0.0 6 . . 6 ?
Pt1 Co4 C1 Co1 -102.8(2) . . . 6 ?
C5 Co4 C1 Pt1 128.60(11) . . . 6 ?
C6 Co4 C1 Pt1 -104.9(3) . . . 6 ?
C6 Co4 C1 Pt1 2.1(3) 6 . . 6 ?
Co3 Co4 C1 Pt1 87.51(2) 6 . . 6 ?
Co3 Co4 C1 Pt1 169.7(2) . . . 6 ?
Co1 Co4 C1 Pt1 0.0 6 . . 6 ?
Pt1 Co4 C1 Pt1 -102.8(2) . . . 6 ?
C7 Pt1 C1 Co3 38(4) . . . 6 ?
C6 Pt1 C1 Co3 -36.7(9) . . . 6 ?
C4 Pt1 C1 Co3 48.3(9) . . . 6 ?
Co4 Pt1 C1 Co3 -38.2(8) . . . 6 ?
Co1 Pt1 C1 Co3 146.3(9) 2_556 . . 6 ?
Pt1 Pt1 C1 Co3 146.3(9) 2_556 . . 6 ?
Co3 Pt1 C1 Co3 45.6(8) . . . 6 ?
Pt2 Pt1 C1 Co3 -140.9(9) . . . 6 ?
Pt1 Pt1 C1 Co3 -119.9(10) 6 . . 6 ?
C7 Pt1 C1 Co3 -8(4) . . . . ?
C6 Pt1 C1 Co3 -82.4(2) . . . . ?
C4 Pt1 C1 Co3 2.66(18) . . . . ?
Co4 Pt1 C1 Co3 -83.83(18) . . . . ?
Co1 Pt1 C1 Co3 100.65(15) 2_556 . . . ?
Pt1 Pt1 C1 Co3 100.65(15) 2_556 . . . ?
Pt2 Pt1 C1 Co3 173.43(14) . . . . ?
Pt1 Pt1 C1 Co3 -165.5(3) 6 . . . ?
C7 Pt1 C1 Co2 -88(4) . . . 5_556 ?
C6 Pt1 C1 Co2 -162.9(3) . . . 5_556 ?
C4 Pt1 C1 Co2 -77.9(2) . . . 5_556 ?
Co4 Pt1 C1 Co2 -164.4(3) . . . 5_556 ?
Co1 Pt1 C1 Co2 20.13(17) 2_556 . . 5_556 ?
Pt1 Pt1 C1 Co2 20.13(17) 2_556 . . 5_556 ?
Co3 Pt1 C1 Co2 -80.52(19) . . . 5_556 ?
Pt2 Pt1 C1 Co2 92.91(17) . . . 5_556 ?
Pt1 Pt1 C1 Co2 113.9(3) 6 . . 5_556 ?
C7 Pt1 C1 Pt2 -88(4) . . . 5_556 ?
C6 Pt1 C1 Pt2 -162.9(3) . . . 5_556 ?
C4 Pt1 C1 Pt2 -77.9(2) . . . 5_556 ?
Co4 Pt1 C1 Pt2 -164.4(3) . . . 5_556 ?
Co1 Pt1 C1 Pt2 20.13(17) 2_556 . . 5_556 ?
Pt1 Pt1 C1 Pt2 20.13(17) 2_556 . . 5_556 ?
Co3 Pt1 C1 Pt2 -80.52(19) . . . 5_556 ?
Pt2 Pt1 C1 Pt2 92.91(17) . . . 5_556 ?
Pt1 Pt1 C1 Pt2 113.9(3) 6 . . 5_556 ?
C7 Pt1 C1 Co4 76(4) . . . . ?
C6 Pt1 C1 Co4 1.5(2) . . . . ?
C4 Pt1 C1 Co4 86.49(17) . . . . ?
Co1 Pt1 C1 Co4 -175.52(11) 2_556 . . . ?
Pt1 Pt1 C1 Co4 -175.52(11) 2_556 . . . ?
Co3 Pt1 C1 Co4 83.83(18) . . . . ?
Pt2 Pt1 C1 Co4 -102.74(11) . . . . ?
Pt1 Pt1 C1 Co4 -81.7(2) 6 . . . ?
C7 Pt1 C1 Co1 158(4) . . . 6 ?
C6 Pt1 C1 Co1 83.2(3) . . . 6 ?
C4 Pt1 C1 Co1 168.2(2) . . . 6 ?
Co4 Pt1 C1 Co1 81.7(2) . . . 6 ?
Co1 Pt1 C1 Co1 -93.81(18) 2_556 . . 6 ?
Pt1 Pt1 C1 Co1 -93.81(18) 2_556 . . 6 ?
Co3 Pt1 C1 Co1 165.5(3) . . . 6 ?
Pt2 Pt1 C1 Co1 -21.03(19) . . . 6 ?
Pt1 Pt1 C1 Co1 0.0 6 . . 6 ?
C7 Pt1 C1 Pt1 158(4) . . . 6 ?
C6 Pt1 C1 Pt1 83.2(3) . . . 6 ?
C4 Pt1 C1 Pt1 168.2(2) . . . 6 ?
Co4 Pt1 C1 Pt1 81.7(2) . . . 6 ?
Co1 Pt1 C1 Pt1 -93.81(18) 2_556 . . 6 ?
Pt1 Pt1 C1 Pt1 -93.81(18) 2_556 . . 6 ?
Co3 Pt1 C1 Pt1 165.5(3) . . . 6 ?
Pt2 Pt1 C1 Pt1 -21.03(19) . . . 6 ?
C3 Co3 C2 O2 -39.5(8) . . . . ?
C4 Co3 C2 O2 58.7(8) . . . . ?
C1 Co3 C2 O2 175.0(8) . . . . ?
Co3 Co3 C2 O2 -135.7(8) 6 . . . ?
Co2 Co3 C2 O2 178.8(9) 5_556 . . . ?
Pt2 Co3 C2 O2 178.8(9) 5_556 . . . ?
Co4 Co3 C2 O2 -172.7(6) . . . . ?
Pt1 Co3 C2 O2 126.6(8) . . . . ?
C3 Co3 C2 Co2 141.8(2) . . . 5_556 ?
C4 Co3 C2 Co2 -120.0(2) . . . 5_556 ?
C1 Co3 C2 Co2 -3.8(2) . . . 5_556 ?
Co3 Co3 C2 Co2 45.53(14) 6 . . 5_556 ?
Pt2 Co3 C2 Co2 0.0 5_556 . . 5_556 ?
Co4 Co3 C2 Co2 8.5(4) . . . 5_556 ?
Pt1 Co3 C2 Co2 -52.18(18) . . . 5_556 ?
C3 Co3 C2 Pt2 141.8(2) . . . 5_556 ?
C4 Co3 C2 Pt2 -120.0(2) . . . 5_556 ?
C1 Co3 C2 Pt2 -3.8(2) . . . 5_556 ?
Co3 Co3 C2 Pt2 45.53(14) 6 . . 5_556 ?
Co2 Co3 C2 Pt2 0.0 5_556 . . 5_556 ?
Co4 Co3 C2 Pt2 8.5(4) . . . 5_556 ?
Pt1 Co3 C2 Pt2 -52.18(18) . . . 5_556 ?
C4 Co3 C3 O3 -21(20) . . . . ?
C2 Co3 C3 O3 75(20) . . . . ?
C1 Co3 C3 O3 -167(20) . . . . ?
Co3 Co3 C3 O3 171(20) 6 . . . ?
Co2 Co3 C3 O3 117(20) 5_556 . . . ?
Pt2 Co3 C3 O3 117(20) 5_556 . . . ?
Co4 Co3 C3 O3 -128(20) . . . . ?
Pt1 Co3 C3 O3 -77(20) . . . . ?
C3 Co3 C4 O4 31(3) . . . . ?
C2 Co3 C4 O4 -68(3) . . . . ?
C1 Co3 C4 O4 -171(2) . . . . ?
Co3 Co3 C4 O4 169(2) 6 . . . ?
Co2 Co3 C4 O4 -116(2) 5_556 . . . ?
Pt2 Co3 C4 O4 -116(2) 5_556 . . . ?
Co4 Co3 C4 O4 138(2) . . . . ?
Pt1 Co3 C4 O4 -175(3) . . . . ?
C3 Co3 C4 Pt1 -153.9(2) . . . . ?
C2 Co3 C4 Pt1 107.08(17) . . . . ?
C1 Co3 C4 Pt1 3.4(2) . . . . ?
Co3 Co3 C4 Pt1 -16.5(6) 6 . . . ?
Co2 Co3 C4 Pt1 58.49(16) 5_556 . . . ?
Pt2 Co3 C4 Pt1 58.49(16) 5_556 . . . ?
Co4 Co3 C4 Pt1 -47.47(11) . . . . ?
C7 Pt1 C4 O4 -5.0(6) . . . . ?
C1 Pt1 C4 O4 175.6(6) . . . . ?
C6 Pt1 C4 O4 -95.3(6) . . . . ?
Co4 Pt1 C4 O4 -136.2(5) . . . . ?
Co1 Pt1 C4 O4 89.5(5) 2_556 . . . ?
Pt1 Pt1 C4 O4 89.5(5) 2_556 . . . ?
Co3 Pt1 C4 O4 178.7(7) . . . . ?
Pt2 Pt1 C4 O4 109.7(8) . . . . ?
Pt1 Pt1 C4 O4 -175.6(5) 6 . . . ?
C7 Pt1 C4 Co3 176.3(2) . . . . ?
C1 Pt1 C4 Co3 -3.0(2) . . . . ?
C6 Pt1 C4 Co3 86.0(2) . . . . ?
Co4 Pt1 C4 Co3 45.14(15) . . . . ?
Co1 Pt1 C4 Co3 -89.17(16) 2_556 . . . ?
Pt1 Pt1 C4 Co3 -89.17(16) 2_556 . . . ?
Pt2 Pt1 C4 Co3 -69.0(8) . . . . ?
Pt1 Pt1 C4 Co3 5.8(2) 6 . . . ?
C6 Co4 C5 O5 49.6(3) . . . . ?
C6 Co4 C5 O5 -49.6(3) 6 . . . ?
C1 Co4 C5 O5 180.00(8) . . . . ?
Co3 Co4 C5 O5 -150.89(8) 6 . . . ?
Co3 Co4 C5 O5 150.89(8) . . . . ?
Co1 Co4 C5 O5 -108.7(4) 6 . . . ?
Pt1 Co4 C5 O5 -108.7(4) 6 . . . ?
Pt1 Co4 C5 O5 108.7(4) . . . . ?
C5 Co4 C6 O6 -34(2) . . . . ?
C6 Co4 C6 O6 69(2) 6 . . . ?
C1 Co4 C6 O6 -175(2) . . . . ?
Co3 Co4 C6 O6 -151.4(18) 6 . . . ?
Co3 Co4 C6 O6 -126(2) . . . . ?
Co1 Co4 C6 O6 132(2) 6 . . . ?
Pt1 Co4 C6 O6 132(2) 6 . . . ?
Pt1 Co4 C6 O6 -177(2) . . . . ?
C5 Co4 C6 Pt1 143.2(2) . . . . ?
C6 Co4 C6 Pt1 -114.5(2) 6 . . . ?
C1 Co4 C6 Pt1 1.8(3) . . . . ?
Co3 Co4 C6 Pt1 25.6(6) 6 . . . ?
Co3 Co4 C6 Pt1 50.52(15) . . . . ?
Co1 Co4 C6 Pt1 -51.4(2) 6 . . . ?
Pt1 Co4 C6 Pt1 -51.4(2) 6 . . . ?
C7 Pt1 C6 O6 0.7(7) . . . . ?
C1 Pt1 C6 O6 177.1(7) . . . . ?
C4 Pt1 C6 O6 92.5(7) . . . . ?
Co4 Pt1 C6 O6 178.8(9) . . . . ?
Co1 Pt1 C6 O6 -149.1(14) 2_556 . . . ?
Pt1 Pt1 C6 O6 -149.1(14) 2_556 . . . ?
Co3 Pt1 C6 O6 131.5(7) . . . . ?
Pt2 Pt1 C6 O6 -91.9(7) . . . . ?
Pt1 Pt1 C6 O6 -143.9(7) 6 . . . ?
C7 Pt1 C6 Co4 -178.1(3) . . . . ?
C1 Pt1 C6 Co4 -1.7(2) . . . . ?
C4 Pt1 C6 Co4 -86.3(2) . . . . ?
Co1 Pt1 C6 Co4 32(2) 2_556 . . . ?
Pt1 Pt1 C6 Co4 32(2) 2_556 . . . ?
Co3 Pt1 C6 Co4 -47.24(19) . . . . ?
Pt2 Pt1 C6 Co4 89.3(2) . . . . ?
Pt1 Pt1 C6 Co4 37.31(19) 6 . . . ?
C1 Pt1 C7 O7 65(15) . . . . ?
C6 Pt1 C7 O7 140(14) . . . . ?
C4 Pt1 C7 O7 55(14) . . . . ?
Co4 Pt1 C7 O7 138(14) . . . . ?
Co1 Pt1 C7 O7 -43(14) 2_556 . . . ?
Pt1 Pt1 C7 O7 -43(14) 2_556 . . . ?
Co3 Pt1 C7 O7 58(14) . . . . ?
Pt2 Pt1 C7 O7 -116(14) . . . . ?
Pt1 Pt1 C7 O7 -139(14) 6 . . . ?
C1 Pt2 C8 O8 180.0(4) 5_556 . . . ?
C2 Pt2 C8 O8 44.6(4) 2_556 . . . ?
C2 Pt2 C8 O8 -44.6(4) 5_556 . . . ?
Co3 Pt2 C8 O8 -46.0(5) 5_556 . . . ?
Co3 Pt2 C8 O8 46.0(4) 2_556 . . . ?
Pt1 Pt2 C8 O8 -145.1(4) 6 . . . ?
Co1 Pt2 C8 O8 -145.1(4) 6 . . . ?
Pt1 Pt2 C8 O8 145.1(4) . . . . ?
C13 N1 C14 C15 46.5 . . . . ?
C12 N1 C14 C15 171.4 . . . . ?
C11 N1 C14 C15 -68.1 . . . . ?
N1 C14 C15 C16 82.9 . . . . ?
N1 C14 C15 C20 -95.6 . . . . ?
C20 C15 C16 C17 0.0 . . . . ?
C14 C15 C16 C17 -178.5 . . . . ?
C15 C16 C17 C18 0.0 . . . . ?
C16 C17 C18 C19 0.0 . . . . ?
C17 C18 C19 C20 0.0 . . . . ?
C16 C15 C20 C19 0.0 . . . . ?
C14 C15 C20 C19 178.5 . . . . ?
C18 C19 C20 C15 0.0 . . . . ?
